data_7234618
loop_
_publ_author_name
'Zhao-Feng Wu'
'Bin Tan'
'Zai-Lai Xie'
'Jing-Jing Fu'
'Xiao-Ying Huang'

_publ_section_title
;
 A photochromic dual-functional Mg-CP exhibits white-emission after
 modification with CuI
;
_journal_name_full 'Journal of Materials Chemistry C'
_journal_page_first 2438
_journal_page_last 2441
_journal_paper_doi 10.1039/C6TC00244G
_journal_volume 4
_journal_year 2016
_chemical_formula_sum 'C34 H32 Mg2 N2 O14'
_chemical_formula_weight 741.23
_space_group_crystal_system monoclinic
_space_group_IT_number 15
_space_group_name_Hall '-C 2yc'
_space_group_name_H-M_alt 'C 1 2/c 1'
_atom_sites_solution_hydrogens mixed
_atom_sites_solution_primary direct
_atom_sites_solution_secondary difmap
_cell_angle_alpha 90
_cell_angle_beta 117.500(19)
_cell_angle_gamma 90
_cell_formula_units_Z 4
_cell_length_a 16.469(2)
_cell_length_b 15.5386(12)
_cell_length_c 14.540(3)
_cell_measurement_reflns_used 1805
_cell_measurement_temperature 293(2)
_cell_measurement_theta_max 29.2542
_cell_measurement_theta_min 2.4855
_cell_volume 3300.4(10)
_computing_cell_refinement
;
CrysAlisPro, Agilent Technologies,
Version 1.171.35.21 (release 20-01-2012 CrysAlis171 .NET)
(compiled Jan 23 2012,18:06:46)
;
_computing_data_collection
;
CrysAlisPro, Agilent Technologies,
Version 1.171.35.21 (release 20-01-2012 CrysAlis171 .NET)
(compiled Jan 23 2012,18:06:46)
;
_computing_data_reduction
;
CrysAlisPro, Agilent Technologies,
Version 1.171.35.21 (release 20-01-2012 CrysAlis171 .NET)
(compiled Jan 23 2012,18:06:46)
;
_computing_structure_refinement 'SHELXL-2014 (Sheldrick, 2014)'
_computing_structure_solution 'SHELXS-97 (Sheldrick, 1990)'
_diffrn_ambient_temperature 293(2)
_diffrn_detector_area_resol_mean 16.2083
_diffrn_measured_fraction_theta_full 0.999
_diffrn_measured_fraction_theta_max 0.980
_diffrn_measurement_device_type 'Xcalibur, Eos'
_diffrn_measurement_method '\w scans'
_diffrn_radiation_type MoK\a
_diffrn_radiation_wavelength 0.71073
_diffrn_reflns_av_R_equivalents 0.0262
_diffrn_reflns_av_unetI/netI 0.0443
_diffrn_reflns_Laue_measured_fraction_full 0.999
_diffrn_reflns_Laue_measured_fraction_max 0.980
_diffrn_reflns_limit_h_max 21
_diffrn_reflns_limit_h_min -20
_diffrn_reflns_limit_k_max 17
_diffrn_reflns_limit_k_min -19
_diffrn_reflns_limit_l_max 18
_diffrn_reflns_limit_l_min -13
_diffrn_reflns_number 6976
_diffrn_reflns_point_group_measured_fraction_full 0.999
_diffrn_reflns_point_group_measured_fraction_max 0.980
_diffrn_reflns_theta_full 25.242
_diffrn_reflns_theta_max 27.096
_diffrn_reflns_theta_min 2.622
_diffrn_source 'fine-focus sealed tube'
_exptl_absorpt_coefficient_mu 0.150
_exptl_absorpt_correction_T_max 1.00000
_exptl_absorpt_correction_T_min 0.80023
_exptl_absorpt_process_details
; 
CrysAlisPro, Agilent Technologies,
Version 1.171.35.21 (release 20-01-2012 CrysAlis171 .NET)
(compiled Jan 23 2012,18:06:46)
Empirical absorption correction using spherical harmonics,
 implemented in SCALE3 ABSPACK scaling algorithm. 
;
_exptl_crystal_colour colorless
_exptl_crystal_density_diffrn 1.492
_exptl_crystal_density_method 'not measured'
_exptl_crystal_description block
_exptl_crystal_F_000 1544
_exptl_crystal_size_max 0.25
_exptl_crystal_size_mid 0.24
_exptl_crystal_size_min 0.22
_refine_diff_density_max 0.547
_refine_diff_density_min -0.691
_refine_diff_density_rms 0.075
_refine_ls_extinction_coef .
_refine_ls_extinction_method none
_refine_ls_goodness_of_fit_ref 1.017
_refine_ls_hydrogen_treatment mixed
_refine_ls_matrix_type full
_refine_ls_number_parameters 255
_refine_ls_number_reflns 3578
_refine_ls_number_restraints 11
_refine_ls_restrained_S_all 1.023
_refine_ls_R_factor_all 0.0768
_refine_ls_R_factor_gt 0.0586
_refine_ls_shift/su_max 0.000
_refine_ls_shift/su_mean 0.000
_refine_ls_structure_factor_coef Fsqd
_refine_ls_weighting_details 'w=1/[\s^2^(Fo^2^)+(0.0740P)^2^+12.0000P] where P=(Fo^2^+2Fc^2^)/3'
_refine_ls_weighting_scheme calc
_refine_ls_wR_factor_gt 0.1587
_refine_ls_wR_factor_ref 0.1727
_reflns_Friedel_coverage 0.000
_reflns_Friedel_fraction_full .
_reflns_Friedel_fraction_max .
_reflns_number_gt 2797
_reflns_number_total 3578
_reflns_threshold_expression 'I > 2\s(I)'
_cod_data_source_file J-Mater-Chem-C-2016-4-2438.cif
_cod_data_source_block compound-1
_cod_original_cell_volume 3300.4(9)
_cod_original_sg_symbol_H-M 'C 2/c'
_cod_database_code 7234618
_shelx_space_group_comment
;
The symmetry employed for this shelxl refinement is uniquely defined
by the following loop, which should always be used as a source of
symmetry information in preference to the above space-group names.
They are only intended as comments.
;
_shelxl_version_number 2014-3

loop_
_space_group_symop_operation_xyz
'x, y, z'
'-x, y, -z+1/2'
'x+1/2, y+1/2, z'
'-x+1/2, y+1/2, -z+1/2'
'-x, -y, -z'
'x, -y, z-1/2'
'-x+1/2, -y+1/2, -z'
'x+1/2, -y+1/2, z-1/2'

loop_
_atom_site_label
_atom_site_type_symbol
_atom_site_fract_x
_atom_site_fract_y
_atom_site_fract_z
_atom_site_U_iso_or_equiv
_atom_site_adp_type
_atom_site_occupancy
_atom_site_site_symmetry_order
_atom_site_calc_flag
_atom_site_refinement_flags_posn
_atom_site_refinement_flags_adp
_atom_site_refinement_flags_occupancy
_atom_site_disorder_assembly
_atom_site_disorder_group
Mg1 Mg 0.5000 0.49169(7) 0.7500 0.0136(3) Uani 1 2 d DS T P . .
Mg2 Mg 0.5000 0.5000 0.5000 0.0127(3) Uani 1 2 d DS . P . .
O1 O 0.58799(15) 0.58415(14) 0.75518(16) 0.0305(5) Uani 1 1 d . . . . .
O2 O 0.57563(15) 0.59357(13) 0.59774(15) 0.0294(5) Uani 1 1 d . . . . .
O3 O 0.91706(14) 0.90533(13) 0.91490(15) 0.0275(5) Uani 1 1 d . . . . .
O4 O 0.91903(14) 0.89850(13) 0.76338(15) 0.0279(5) Uani 1 1 d . . . . .
O5 O 0.41553(12) 0.48161(12) 0.57755(14) 0.0186(4) Uani 1 1 d D . . . .
H5A H 0.3643(16) 0.5076(16) 0.543(2) 0.028 Uiso 1 1 d D U . . .
H5B H 0.407(2) 0.4312(11) 0.5740(11) 0.028 Uiso 1 1 d D U . . .
C1 C 0.60618(17) 0.61723(16) 0.6889(2) 0.0181(5) Uani 1 1 d . . . . .
C2 C 0.67375(18) 0.68976(16) 0.7234(2) 0.0179(5) Uani 1 1 d . . . . .
C3 C 0.75630(19) 0.67662(18) 0.8098(2) 0.0244(6) Uani 1 1 d . . . . .
H3A H 0.7664 0.6258 0.8473 0.029 Uiso 1 1 calc R U . . .
C4 C 0.82505(19) 0.73884(18) 0.8415(2) 0.0252(6) Uani 1 1 d . . . . .
H4A H 0.8806 0.7287 0.8999 0.030 Uiso 1 1 calc R U . . .
C5 C 0.81237(17) 0.81395(16) 0.78872(19) 0.0173(5) Uani 1 1 d . . . . .
C6 C 0.72647(17) 0.83208(17) 0.7019(2) 0.0183(5) Uani 1 1 d . . . . .
C7 C 0.7077(2) 0.91255(18) 0.6502(2) 0.0275(6) Uani 1 1 d . . . . .
H7 H 0.7533 0.9543 0.6714 0.033 Uiso 1 1 calc R U . . .
C8 C 0.6241(2) 0.9295(2) 0.5701(3) 0.0363(8) Uani 1 1 d . . . . .
H8A H 0.6126 0.9827 0.5371 0.044 Uiso 1 1 calc R U . . .
C9 C 0.5551(2) 0.8671(2) 0.5370(3) 0.0405(9) Uani 1 1 d . . . . .
H9C H 0.4980 0.8791 0.4818 0.049 Uiso 1 1 calc R U . . .
C10 C 0.57060(19) 0.7889(2) 0.5846(2) 0.0301(7) Uani 1 1 d . . . . .
H10C H 0.5239 0.7482 0.5614 0.036 Uiso 1 1 calc R U . . .
C11 C 0.65671(17) 0.76871(17) 0.6688(2) 0.0181(5) Uani 1 1 d . . . . .
C12 C 0.88857(17) 0.87817(16) 0.8247(2) 0.0171(5) Uani 1 1 d . . . . .
N1 N 0.23508(18) 0.5280(2) 0.4363(2) 0.0404(7) Uani 1 1 d . . . . .
C13 C 0.1936(2) 0.4590(3) 0.3807(3) 0.0464(9) Uani 1 1 d . . . . .
H13 H 0.2280 0.4090 0.3921 0.056 Uiso 1 1 calc R U . . .
C14 C 0.1032(2) 0.4564(3) 0.3071(3) 0.0450(9) Uani 1 1 d . . . . .
H14 H 0.0780 0.4060 0.2705 0.054 Uiso 1 1 calc R U . . .
C15 C 0.0495(2) 0.5302(2) 0.2880(3) 0.0356(8) Uani 1 1 d . . . . .
C16 C 0.0929(2) 0.6028(2) 0.3435(3) 0.0375(8) Uani 1 1 d . . . . .
H16 H 0.0608 0.6543 0.3322 0.045 Uiso 1 1 calc R U . . .
C17 C 0.1842(2) 0.5991(2) 0.4159(3) 0.0396(8) Uani 1 1 d . . . . .
H17 H 0.2117 0.6489 0.4525 0.047 Uiso 1 1 calc R U . . .
O6 O 0.3593(3) 0.3131(2) 0.5645(3) 0.0879(12) Uani 1 1 d D . . . .
H6A H 0.371(5) 0.266(3) 0.601(4) 0.132 Uiso 1 1 d D U . . .
H6B H 0.366(5) 0.299(2) 0.512(3) 0.132 Uiso 1 1 d D U . . .
O7 O 0.6201(3) 0.6950(2) 0.9296(3) 0.0761(10) Uani 1 1 d D . . . .
H7A H 0.610(4) 0.661(3) 0.875(3) 0.114 Uiso 1 1 d D U . . .
H7B H 0.620(4) 0.658(3) 0.976(3) 0.114 Uiso 1 1 d D U . . .

loop_
_atom_site_aniso_label
_atom_site_aniso_U_11
_atom_site_aniso_U_22
_atom_site_aniso_U_33
_atom_site_aniso_U_23
_atom_site_aniso_U_13
_atom_site_aniso_U_12
Mg1 0.0126(6) 0.0128(6) 0.0172(6) 0.000 0.0084(5) 0.000
Mg2 0.0122(5) 0.0119(6) 0.0104(5) -0.0009(4) 0.0021(4) 0.0003(4)
O1 0.0362(12) 0.0316(11) 0.0250(11) -0.0043(9) 0.0151(9) -0.0200(9)
O2 0.0373(12) 0.0272(11) 0.0219(10) -0.0107(9) 0.0121(9) -0.0178(9)
O3 0.0296(11) 0.0307(11) 0.0239(10) -0.0119(9) 0.0138(9) -0.0168(9)
O4 0.0283(11) 0.0342(12) 0.0227(10) -0.0031(9) 0.0132(9) -0.0162(9)
O5 0.0142(9) 0.0208(9) 0.0183(9) 0.0020(7) 0.0055(7) 0.0012(7)
C1 0.0168(12) 0.0150(12) 0.0209(13) -0.0017(10) 0.0074(11) -0.0033(10)
C2 0.0196(13) 0.0179(12) 0.0160(12) -0.0041(10) 0.0081(11) -0.0070(10)
C3 0.0277(15) 0.0187(13) 0.0195(13) 0.0033(11) 0.0048(12) -0.0072(11)
C4 0.0187(13) 0.0240(14) 0.0213(14) 0.0014(12) -0.0007(11) -0.0083(11)
C5 0.0175(12) 0.0192(12) 0.0146(12) -0.0033(10) 0.0069(10) -0.0070(10)
C6 0.0188(13) 0.0193(13) 0.0166(12) -0.0018(10) 0.0080(10) -0.0050(10)
C7 0.0235(14) 0.0207(14) 0.0341(16) 0.0030(12) 0.0097(13) -0.0067(11)
C8 0.0307(16) 0.0240(15) 0.0428(19) 0.0136(14) 0.0073(14) 0.0015(13)
C9 0.0223(15) 0.0351(18) 0.043(2) 0.0121(15) -0.0030(14) -0.0008(13)
C10 0.0168(13) 0.0285(15) 0.0346(17) 0.0025(13) 0.0031(12) -0.0077(12)
C11 0.0162(12) 0.0190(12) 0.0174(13) -0.0019(10) 0.0063(10) -0.0045(10)
C12 0.0149(12) 0.0136(12) 0.0200(13) -0.0007(10) 0.0057(10) -0.0030(9)
N1 0.0239(13) 0.060(2) 0.0325(15) 0.0047(14) 0.0091(12) -0.0033(14)
C13 0.0314(18) 0.057(2) 0.045(2) 0.0036(19) 0.0123(16) 0.0130(17)
C14 0.0320(18) 0.050(2) 0.042(2) -0.0042(17) 0.0075(16) 0.0044(16)
C15 0.0248(16) 0.050(2) 0.0281(17) 0.0023(15) 0.0090(14) 0.0001(14)
C16 0.0263(16) 0.046(2) 0.0365(18) 0.0025(16) 0.0118(14) 0.0009(15)
C17 0.0283(16) 0.051(2) 0.0350(18) 0.0009(16) 0.0107(14) -0.0078(15)
O6 0.120(3) 0.070(2) 0.085(3) -0.029(2) 0.058(3) -0.012(2)
O7 0.092(3) 0.068(2) 0.076(2) -0.0070(19) 0.046(2) -0.005(2)

loop_
_atom_type_symbol
_atom_type_description
_atom_type_scat_dispersion_real
_atom_type_scat_dispersion_imag
_atom_type_scat_source
C C 0.0033 0.0016 'International Tables Vol C Tables 4.2.6.8 and 6.1.1.4'
H H 0.0000 0.0000 'International Tables Vol C Tables 4.2.6.8 and 6.1.1.4'
Mg Mg 0.0486 0.0363 'International Tables Vol C Tables 4.2.6.8 and 6.1.1.4'
N N 0.0061 0.0033 'International Tables Vol C Tables 4.2.6.8 and 6.1.1.4'
O O 0.0106 0.0060 'International Tables Vol C Tables 4.2.6.8 and 6.1.1.4'

loop_
_geom_angle_atom_site_label_1
_geom_angle_atom_site_label_2
_geom_angle_atom_site_label_3
_geom_angle
_geom_angle_site_symmetry_1
_geom_angle_site_symmetry_3
O1 Mg1 O1 89.16(14) 2_656 .
O1 Mg1 O4 91.10(9) 2_656 3_445
O1 Mg1 O4 173.24(8) . 3_445
O1 Mg1 O4 173.24(8) 2_656 4_646
O1 Mg1 O4 91.10(9) . 4_646
O4 Mg1 O4 89.44(13) 3_445 4_646
O1 Mg1 O5 86.78(8) 2_656 .
O1 Mg1 O5 98.95(8) . .
O4 Mg1 O5 87.80(8) 3_445 .
O4 Mg1 O5 86.51(8) 4_646 .
O1 Mg1 O5 98.95(8) 2_656 2_656
O1 Mg1 O5 86.79(8) . 2_656
O4 Mg1 O5 86.51(8) 3_445 2_656
O4 Mg1 O5 87.80(8) 4_646 2_656
O5 Mg1 O5 171.99(11) . 2_656
O1 Mg1 Mg2 71.37(6) 2_656 2_656
O1 Mg1 Mg2 105.60(6) . 2_656
O4 Mg1 Mg2 68.15(6) 3_445 2_656
O4 Mg1 Mg2 115.00(6) 4_646 2_656
O5 Mg1 Mg2 146.50(5) . 2_656
O5 Mg1 Mg2 34.01(5) 2_656 2_656
O1 Mg1 Mg2 105.60(6) 2_656 .
O1 Mg1 Mg2 71.37(6) . .
O4 Mg1 Mg2 115.00(6) 3_445 .
O4 Mg1 Mg2 68.15(6) 4_646 .
O5 Mg1 Mg2 34.01(5) . .
O5 Mg1 Mg2 146.50(5) 2_656 .
Mg2 Mg1 Mg2 175.93(4) 2_656 .
O3 Mg2 O3 180.0 8_465 4_646
O3 Mg2 O2 85.91(9) 8_465 .
O3 Mg2 O2 94.09(9) 4_646 .
O3 Mg2 O2 94.09(9) 8_465 5_666
O3 Mg2 O2 85.91(9) 4_646 5_666
O2 Mg2 O2 180.0 . 5_666
O3 Mg2 O5 90.01(8) 8_465 5_666
O3 Mg2 O5 89.99(8) 4_646 5_666
O2 Mg2 O5 86.31(8) . 5_666
O2 Mg2 O5 93.69(8) 5_666 5_666
O3 Mg2 O5 89.98(8) 8_465 .
O3 Mg2 O5 90.02(8) 4_646 .
O2 Mg2 O5 93.68(8) . .
O2 Mg2 O5 86.31(8) 5_666 .
O5 Mg2 O5 180.0 5_666 .
O3 Mg2 Mg1 109.22(6) 8_465 .
O3 Mg2 Mg1 70.78(6) 4_646 .
O2 Mg2 Mg1 66.77(6) . .
O2 Mg2 Mg1 113.23(6) 5_666 .
O5 Mg2 Mg1 144.82(5) 5_666 .
O5 Mg2 Mg1 35.18(5) . .
O3 Mg2 Mg1 70.78(6) 8_465 5_666
O3 Mg2 Mg1 109.22(6) 4_646 5_666
O2 Mg2 Mg1 113.23(6) . 5_666
O2 Mg2 Mg1 66.77(6) 5_666 5_666
O5 Mg2 Mg1 35.18(5) 5_666 5_666
O5 Mg2 Mg1 144.82(5) . 5_666
Mg1 Mg2 Mg1 180.0 . 5_666
C1 O1 Mg1 133.70(18) . .
C1 O2 Mg2 141.66(18) . .
C12 O3 Mg2 135.95(18) . 4_656
C12 O4 Mg1 138.08(18) . 3
Mg2 O5 Mg1 110.81(8) . .
Mg2 O5 H5A 109(2) . .
Mg1 O5 H5A 124(2) . .
Mg2 O5 H5B 103.2(12) . .
Mg1 O5 H5B 98.1(12) . .
H5A O5 H5B 110(2) . .
O2 C1 O1 125.7(2) . .
O2 C1 C2 117.0(2) . .
O1 C1 C2 117.3(2) . .
C3 C2 C11 119.8(2) . .
C3 C2 C1 117.5(2) . .
C11 C2 C1 122.6(2) . .
C2 C3 C4 120.6(3) . .
C2 C3 H3A 119.7 . .
C4 C3 H3A 119.7 . .
C5 C4 C3 121.2(3) . .
C5 C4 H4A 119.4 . .
C3 C4 H4A 119.4 . .
C4 C5 C6 120.1(2) . .
C4 C5 C12 119.3(2) . .
C6 C5 C12 120.5(2) . .
C7 C6 C11 119.2(2) . .
C7 C6 C5 122.0(2) . .
C11 C6 C5 118.8(2) . .
C8 C7 C6 120.8(3) . .
C8 C7 H7 119.6 . .
C6 C7 H7 119.6 . .
C7 C8 C9 120.1(3) . .
C7 C8 H8A 119.9 . .
C9 C8 H8A 119.9 . .
C10 C9 C8 120.7(3) . .
C10 C9 H9C 119.6 . .
C8 C9 H9C 119.6 . .
C9 C10 C11 121.0(3) . .
C9 C10 H10C 119.5 . .
C11 C10 H10C 119.5 . .
C10 C11 C2 122.4(2) . .
C10 C11 C6 118.1(2) . .
C2 C11 C6 119.4(2) . .
O3 C12 O4 125.9(2) . .
O3 C12 C5 116.2(2) . .
O4 C12 C5 117.9(2) . .
C13 N1 C17 116.1(3) . .
N1 C13 C14 124.4(4) . .
N1 C13 H13 117.8 . .
C14 C13 H13 117.8 . .
C13 C14 C15 119.3(4) . .
C13 C14 H14 120.3 . .
C15 C14 H14 120.3 . .
C16 C15 C14 116.5(3) . .
C16 C15 C15 121.9(2) . 2
C14 C15 C15 121.6(2) . 2
C15 C16 C17 119.9(3) . .
C15 C16 H16 120.0 . .
C17 C16 H16 120.0 . .
N1 C17 C16 123.7(3) . .
N1 C17 H17 118.1 . .
C16 C17 H17 118.1 . .
H6A O6 H6B 104(3) . .
H7A O7 H7B 103(3) . .

loop_
_geom_bond_atom_site_label_1
_geom_bond_atom_site_label_2
_geom_bond_distance
_geom_bond_site_symmetry_2
Mg1 O1 2.017(2) 2_656
Mg1 O1 2.017(2) .
Mg1 O4 2.038(2) 3_445
Mg1 O4 2.038(2) 4_646
Mg1 O5 2.2418(19) .
Mg1 O5 2.2418(19) 2_656
Mg1 Mg2 3.6372(7) 2_656
Mg1 Mg2 3.6372(7) .
Mg2 O3 2.0000(19) 8_465
Mg2 O3 2.0000(19) 4_646
Mg2 O2 2.0126(19) .
Mg2 O2 2.0126(19) 5_666
Mg2 O5 2.1764(18) 5_666
Mg2 O5 2.1765(18) .
Mg2 Mg1 3.6372(7) 5_666
O1 C1 1.244(3) .
O2 C1 1.237(3) .
O3 C12 1.244(3) .
O3 Mg2 2.0000(19) 4_656
O4 C12 1.249(3) .
O4 Mg1 2.038(2) 3
O5 H5A 0.859(17) .
O5 H5B 0.793(16) .
C1 C2 1.498(3) .
C2 C3 1.375(4) .
C2 C11 1.417(4) .
C3 C4 1.395(4) .
C3 H3A 0.9300 .
C4 C5 1.359(4) .
C4 H4A 0.9300 .
C5 C6 1.423(4) .
C5 C12 1.496(3) .
C6 C7 1.418(4) .
C6 C11 1.418(3) .
C7 C8 1.357(4) .
C7 H7 0.9300 .
C8 C9 1.399(5) .
C8 H8A 0.9300 .
C9 C10 1.363(4) .
C9 H9C 0.9300 .
C10 C11 1.416(4) .
C10 H10C 0.9300 .
N1 C13 1.327(5) .
N1 C17 1.335(5) .
C13 C14 1.376(5) .
C13 H13 0.9300 .
C14 C15 1.396(5) .
C14 H14 0.9300 .
C15 C16 1.379(5) .
C15 C15 1.489(6) 2
C16 C17 1.382(5) .
C16 H16 0.9300 .
C17 H17 0.9300 .
O6 H6A 0.869(19) .
O6 H6B 0.845(19) .
O7 H7A 0.905(19) .
O7 H7B 0.896(19) .

loop_
_geom_hbond_atom_site_label_D
_geom_hbond_atom_site_label_H
_geom_hbond_atom_site_label_A
_geom_hbond_distance_DH
_geom_hbond_distance_HA
_geom_hbond_distance_DA
_geom_hbond_angle_DHA
_geom_hbond_site_symmetry_A
O5 H5A N1 0.859(17) 1.99(2) 2.816(3) 160(3) .
O5 H5B O6 0.793(16) 1.977(19) 2.755(4) 167(3) .
O7 H7A O1 0.905(19) 2.00(2) 2.905(4) 179(6) .
O7 H7B O3 0.896(19) 2.17(3) 3.033(4) 161(6) 7_667
O5 H5A N1 0.859(17) 1.99(2) 2.816(3) 160(3) .
O5 H5B O6 0.793(16) 1.977(19) 2.755(4) 167(3) .
C17 H17 O7 0.93 2.60 3.312(5) 134.2 2_656
O7 H7A O1 0.905(19) 2.00(2) 2.905(4) 179(6) .
O7 H7B O3 0.896(19) 2.17(3) 3.033(4) 161(6) 7_667
